data_4126120
loop_
_publ_author_name
'Lik, Artur'
'Fritze, Lars'
'M\"uller, Lars'
'Helten, Holger'

_publ_section_title
;
 Catalytic B-C Coupling by Si/B Exchange: A Versatile Route to
 \p-Conjugated Organoborane Molecules, Oligomers, and Polymers.
;
_journal_issue 16
_journal_name_full 'Journal of the American Chemical Society'
_journal_page_first 5692
_journal_page_last 5695
_journal_paper_doi 10.1021/jacs.7b01835
_journal_volume 139
_journal_year 2017
_chemical_formula_moiety 'C30 H39 B'
_chemical_formula_sum 'C30 H39 B'
_chemical_formula_weight 410.42
_chemical_name_systematic
;
 ? 
;
_space_group_crystal_system monoclinic
_space_group_IT_number 14
_space_group_name_Hall '-P 2yn'
_space_group_name_H-M_alt 'P 1 21/n 1'
_symmetry_space_group_name_Hall '-P 2yn'
_symmetry_space_group_name_H-M 'P 1 21/n 1'
_atom_sites_solution_hydrogens geom
_atom_sites_solution_primary direct
_atom_sites_solution_secondary difmap
_audit_creation_date 2016-12-15
_audit_creation_method
;
Olex2 1.2
(compiled 2016.11.30 svn.r3356 for OlexSys, GUI svn.r5269)
;
_cell_angle_alpha 90.00
_cell_angle_beta 93.447(4)
_cell_angle_gamma 90.00
_cell_formula_units_Z 4
_cell_length_a 8.987(2)
_cell_length_b 10.200(3)
_cell_length_c 27.625(7)
_cell_measurement_reflns_used 1779
_cell_measurement_temperature 100.15
_cell_measurement_theta_max 19.65
_cell_measurement_theta_min 2.34
_cell_volume 2527.7(11)
_computing_cell_refinement 'SAINT v8.34A (Bruker, 2013)'
_computing_data_collection 'SMART V5.631 (?, 2016)'
_computing_data_reduction 'SAINT v8.34A (Bruker, 2013)'
_computing_molecular_graphics 'Olex2 (Dolomanov et al., 2009)'
_computing_publication_material 'Olex2 (Dolomanov et al., 2009)'
_computing_structure_refinement 'ShelXL (Sheldrick, 2015)'
_computing_structure_solution 'ShelXS (Sheldrick, 2008)'
_diffrn_ambient_temperature 100.15
_diffrn_detector 'Bruker APEX2 area detector'
_diffrn_detector_area_resol_mean 7.9
_diffrn_detector_type 'CCD area detector'
_diffrn_measured_fraction_theta_full 0.998
_diffrn_measured_fraction_theta_max 0.998
_diffrn_measurement_device 'three-circle diffractometer'
_diffrn_measurement_device_type 'Bruker APEX CCD'
_diffrn_measurement_method '\w scans'
_diffrn_radiation_monochromator 'multilayer optics'
_diffrn_radiation_probe x-ray
_diffrn_radiation_type MoK\a
_diffrn_radiation_wavelength 0.71073
_diffrn_reflns_av_R_equivalents 0.0858
_diffrn_reflns_av_unetI/netI 0.0599
_diffrn_reflns_limit_h_max 11
_diffrn_reflns_limit_h_min -11
_diffrn_reflns_limit_k_max 12
_diffrn_reflns_limit_k_min -12
_diffrn_reflns_limit_l_max 34
_diffrn_reflns_limit_l_min -34
_diffrn_reflns_number 29863
_diffrn_reflns_theta_full 26.43
_diffrn_reflns_theta_max 26.43
_diffrn_reflns_theta_min 1.48
_diffrn_source 'microfocus sealed X-ray tube'
_diffrn_source_current 600.0
_diffrn_source_power 30.0
_diffrn_source_type 'Incoatec I\ms'
_diffrn_source_voltage 50.0
_diffrn_standards_number 0
_exptl_absorpt_coefficient_mu 0.059
_exptl_absorpt_correction_T_max 0.7454
_exptl_absorpt_correction_T_min 0.6045
_exptl_absorpt_correction_type multi-scan
_exptl_absorpt_process_details
;
SADABS-2008/1 (Bruker,2008) was used for absorption correction.
wR2(int) was 0.1707 before and 0.0584 after correction.
The Ratio of minimum to maximum transmission is 0.8110.
The \l/2 correction factor is 0.0015.
;
_exptl_crystal_colour colourless
_exptl_crystal_colour_primary colourless
_exptl_crystal_density_diffrn 1.078
_exptl_crystal_density_method 'not measured'
_exptl_crystal_description block
_exptl_crystal_F_000 896
_exptl_crystal_size_max 0.38
_exptl_crystal_size_mid 0.32
_exptl_crystal_size_min 0.3
_refine_diff_density_max 0.242
_refine_diff_density_min -0.241
_refine_diff_density_rms 0.055
_refine_ls_extinction_method none
_refine_ls_goodness_of_fit_ref 0.984
_refine_ls_hydrogen_treatment constr
_refine_ls_matrix_type full
_refine_ls_number_parameters 289
_refine_ls_number_reflns 5175
_refine_ls_number_restraints 0
_refine_ls_restrained_S_all 0.984
_refine_ls_R_factor_all 0.0780
_refine_ls_R_factor_gt 0.0533
_refine_ls_shift/su_max 0.001
_refine_ls_shift/su_mean 0.000
_refine_ls_structure_factor_coef Fsqd
_refine_ls_weighting_details 'calc w=1/[\s^2^(Fo^2^)+(0.1000P)^2^+0.0000P] where P=(Fo^2^+2Fc^2^)/3'
_refine_ls_weighting_scheme calc
_refine_ls_wR_factor_gt 0.1503
_refine_ls_wR_factor_ref 0.1608
_reflns_number_gt 3584
_reflns_number_total 5175
_reflns_threshold_expression >2sigma(I)
_cod_data_source_file ja7b01835_si_002.cif
_cod_data_source_block n16_a137
_cod_original_cell_volume 2527.9(11)
_cod_database_code 4126120
_olex2_refinement_description
;
1. Fixed Uiso
 At 1.2 times of:
  All C(H) groups
 At 1.5 times of:
  All C(H,H,H) groups
2.a Aromatic/amide H refined with riding coordinates:
 C11(H11), C15(H15), C17(H17), C12(H12), C8(H8), C9(H9), C2(H2), C6(H6),
 C3(H3), C5(H5), C10(H10), C4(H4)
2.b Idealised Me refined as rotating group:
 C28(H28A,H28B,H28C), C29(H29A,H29B,H29C), C24(H24A,H24B,H24C), C25(H25A,H25B,
 H25C), C22(H22A,H22B,H22C), C20(H20A,H20B,H20C), C26(H26A,H26B,H26C), C30(H30A,
 H30B,H30C), C21(H21A,H21B,H21C)
;
_olex2_submission_special_instructions 'No special instructions were received'

loop_
_space_group_symop_id
_space_group_symop_operation_xyz
1 'x, y, z'
2 '-x+1/2, y+1/2, -z+1/2'
3 '-x, -y, -z'
4 'x-1/2, -y-1/2, z-1/2'

loop_
_atom_site_label
_atom_site_type_symbol
_atom_site_fract_x
_atom_site_fract_y
_atom_site_fract_z
_atom_site_U_iso_or_equiv
_atom_site_adp_type
_atom_site_occupancy
_atom_site_calc_flag
_atom_site_refinement_flags_posn
C18 C 0.32122(19) 0.80160(16) 0.10375(6) 0.0152(4) Uani 1 d .
C13 C 0.45903(19) 0.80127(16) 0.13302(6) 0.0154(4) Uani 1 d .
C14 C 0.54282(19) 0.91907(17) 0.13519(6) 0.0154(4) Uani 1 d .
C11 C 0.8013(2) 0.39181(18) 0.13942(8) 0.0232(4) Uani 1 d .
H11 H 0.8550 0.3267 0.1578 0.028 Uiso 1 calc R
C15 C 0.49335(19) 1.02838(17) 0.10771(6) 0.0162(4) Uani 1 d .
H15 H 0.5514 1.1062 0.1097 0.019 Uiso 1 calc R
C17 C 0.2796(2) 0.91350(16) 0.07763(6) 0.0164(4) Uani 1 d .
H17 H 0.1882 0.9119 0.0585 0.020 Uiso 1 calc R
C16 C 0.36442(19) 1.02790(16) 0.07793(6) 0.0155(4) Uani 1 d .
C12 C 0.70727(19) 0.47700(17) 0.16206(7) 0.0196(4) Uani 1 d .
H12 H 0.6971 0.4684 0.1959 0.023 Uiso 1 calc R
C7 C 0.62662(19) 0.57559(17) 0.13648(7) 0.0170(4) Uani 1 d .
C28 C 0.1035(2) 0.69459(18) 0.05374(7) 0.0251(5) Uani 1 d .
H28A H 0.0383 0.7712 0.0556 0.038 Uiso 1 calc GR
H28B H 0.0427 0.6149 0.0507 0.038 Uiso 1 calc GR
H28C H 0.1636 0.7028 0.0254 0.038 Uiso 1 calc GR
C8 C 0.6491(2) 0.58514(17) 0.08651(7) 0.0192(4) Uani 1 d .
H8 H 0.5996 0.6526 0.0681 0.023 Uiso 1 calc R
C27 C 0.20747(19) 0.68644(17) 0.10024(7) 0.0176(4) Uani 1 d .
C9 C 0.7408(2) 0.49973(18) 0.06343(8) 0.0232(4) Uani 1 d .
H9 H 0.7521 0.5078 0.0296 0.028 Uiso 1 calc R
C2 C 0.40980(19) 0.73672(18) 0.24287(7) 0.0201(4) Uani 1 d .
H2 H 0.4263 0.8254 0.2341 0.024 Uiso 1 calc R
C6 C 0.4213(2) 0.50773(18) 0.22587(7) 0.0204(4) Uani 1 d .
H6 H 0.4471 0.4370 0.2056 0.024 Uiso 1 calc R
C29 C 0.2803(2) 0.55051(17) 0.09850(7) 0.0214(4) Uani 1 d .
H29A H 0.3411 0.5453 0.0703 0.032 Uiso 1 calc GR
H29B H 0.2026 0.4830 0.0959 0.032 Uiso 1 calc GR
H29C H 0.3437 0.5365 0.1282 0.032 Uiso 1 calc GR
C24 C 0.4294(2) 1.25515(17) 0.04748(7) 0.0237(4) Uani 1 d .
H24A H 0.4456 1.2877 0.0808 0.036 Uiso 1 calc GR
H24B H 0.3936 1.3269 0.0262 0.036 Uiso 1 calc GR
H24C H 0.5234 1.2212 0.0363 0.036 Uiso 1 calc GR
C3 C 0.3466(2) 0.7105(2) 0.28646(7) 0.0245(5) Uani 1 d .
H3 H 0.3232 0.7803 0.3074 0.029 Uiso 1 calc R
C25 C 0.2860(2) 1.10058(18) -0.00684(7) 0.0242(5) Uani 1 d .
H25A H 0.3784 1.0647 -0.0185 0.036 Uiso 1 calc GR
H25B H 0.2538 1.1757 -0.0270 0.036 Uiso 1 calc GR
H25C H 0.2084 1.0330 -0.0088 0.036 Uiso 1 calc GR
C23 C 0.3131(2) 1.14519(17) 0.04615(7) 0.0175(4) Uani 1 d .
C22 C 0.7530(2) 0.82921(18) 0.19589(7) 0.0215(4) Uani 1 d .
H22A H 0.6780 0.7985 0.2176 0.032 Uiso 1 calc GR
H22B H 0.8427 0.8568 0.2151 0.032 Uiso 1 calc GR
H22C H 0.7782 0.7580 0.1740 0.032 Uiso 1 calc GR
C1 C 0.45013(19) 0.63679(17) 0.21124(7) 0.0173(4) Uani 1 d .
C5 C 0.3563(2) 0.48078(19) 0.26894(7) 0.0235(5) Uani 1 d .
H5 H 0.3380 0.3925 0.2778 0.028 Uiso 1 calc R
C10 C 0.8166(2) 0.40185(18) 0.08993(7) 0.0241(5) Uani 1 d .
H10 H 0.8787 0.3421 0.0741 0.029 Uiso 1 calc R
C19 C 0.69057(19) 0.94528(17) 0.16608(7) 0.0172(4) Uani 1 d .
C20 C 0.8125(2) 0.98645(19) 0.13221(7) 0.0241(5) Uani 1 d .
H20A H 0.8303 0.9149 0.1096 0.036 Uiso 1 calc GR
H20B H 0.9048 1.0059 0.1516 0.036 Uiso 1 calc GR
H20C H 0.7799 1.0647 0.1139 0.036 Uiso 1 calc GR
C26 C 0.1661(2) 1.19881(18) 0.06377(7) 0.0237(5) Uani 1 d .
H26A H 0.0900 1.1299 0.0614 0.036 Uiso 1 calc GR
H26B H 0.1331 1.2736 0.0436 0.036 Uiso 1 calc GR
H26C H 0.1814 1.2272 0.0976 0.036 Uiso 1 calc GR
C30 C 0.1095(2) 0.69213(18) 0.14403(7) 0.0233(5) Uani 1 d .
H30A H 0.1713 0.6763 0.1739 0.035 Uiso 1 calc GR
H30B H 0.0317 0.6249 0.1405 0.035 Uiso 1 calc GR
H30C H 0.0631 0.7789 0.1456 0.035 Uiso 1 calc GR
B1 B 0.5146(2) 0.67118(19) 0.16084(8) 0.0163(4) Uani 1 d .
C4 C 0.3179(2) 0.5822(2) 0.29931(7) 0.0264(5) Uani 1 d .
H4 H 0.2722 0.5636 0.3287 0.032 Uiso 1 calc R
C21 C 0.6648(2) 1.05850(18) 0.20190(7) 0.0242(5) Uani 1 d .
H21A H 0.6331 1.1372 0.1837 0.036 Uiso 1 calc GR
H21B H 0.7578 1.0769 0.2211 0.036 Uiso 1 calc GR
H21C H 0.5874 1.0332 0.2236 0.036 Uiso 1 calc GR

loop_
_atom_site_aniso_label
_atom_site_aniso_U_11
_atom_site_aniso_U_22
_atom_site_aniso_U_33
_atom_site_aniso_U_23
_atom_site_aniso_U_13
_atom_site_aniso_U_12
C18 0.0162(9) 0.0142(9) 0.0155(9) -0.0035(7) 0.0020(7) 0.0011(7)
C13 0.0163(9) 0.0168(9) 0.0134(9) -0.0017(7) 0.0027(7) 0.0010(7)
C14 0.0159(9) 0.0172(9) 0.0131(9) -0.0012(7) 0.0011(7) 0.0026(7)
C11 0.0181(10) 0.0168(10) 0.0344(12) 0.0004(8) -0.0020(8) 0.0032(8)
C15 0.0182(9) 0.0130(9) 0.0174(10) -0.0028(7) 0.0012(7) -0.0006(7)
C17 0.0158(9) 0.0181(9) 0.0152(10) -0.0013(7) -0.0004(7) 0.0019(7)
C16 0.0173(9) 0.0146(9) 0.0147(9) -0.0014(7) 0.0019(7) 0.0038(7)
C12 0.0188(9) 0.0177(9) 0.0221(10) 0.0018(8) -0.0003(8) 0.0002(7)
C7 0.0132(9) 0.0162(9) 0.0214(10) 0.0009(8) -0.0011(7) -0.0025(7)
C28 0.0221(10) 0.0200(10) 0.0321(12) -0.0001(9) -0.0071(9) -0.0046(8)
C8 0.0177(9) 0.0164(9) 0.0236(11) 0.0027(8) 0.0012(8) 0.0007(7)
C27 0.0169(9) 0.0148(9) 0.0209(10) -0.0020(8) -0.0014(8) -0.0011(7)
C9 0.0216(10) 0.0243(10) 0.0240(11) -0.0016(8) 0.0058(8) 0.0006(8)
C2 0.0191(10) 0.0205(10) 0.0202(10) 0.0029(8) -0.0018(8) 0.0011(8)
C6 0.0170(9) 0.0202(10) 0.0236(11) 0.0020(8) -0.0023(8) -0.0007(8)
C29 0.0205(10) 0.0175(9) 0.0259(11) -0.0036(8) -0.0011(8) -0.0027(8)
C24 0.0275(11) 0.0179(10) 0.0253(11) 0.0057(8) -0.0003(9) 0.0019(8)
C3 0.0217(10) 0.0315(11) 0.0203(11) -0.0010(9) 0.0004(8) 0.0042(8)
C25 0.0311(11) 0.0222(10) 0.0190(11) 0.0030(8) -0.0010(8) 0.0046(8)
C23 0.0207(10) 0.0156(9) 0.0162(10) 0.0012(7) 0.0000(8) 0.0025(7)
C22 0.0165(9) 0.0200(10) 0.0272(11) 0.0027(8) -0.0051(8) -0.0017(8)
C1 0.0143(9) 0.0179(9) 0.0193(10) 0.0013(8) -0.0014(7) 0.0014(7)
C5 0.0187(10) 0.0250(10) 0.0262(11) 0.0086(9) -0.0035(8) -0.0029(8)
C10 0.0186(10) 0.0219(10) 0.0325(12) -0.0060(9) 0.0057(9) 0.0027(8)
C19 0.0169(9) 0.0160(9) 0.0182(10) -0.0006(8) -0.0023(7) -0.0014(7)
C20 0.0176(10) 0.0296(11) 0.0246(11) 0.0031(9) -0.0033(8) -0.0036(8)
C26 0.0248(11) 0.0189(10) 0.0275(11) 0.0038(8) 0.0018(8) 0.0068(8)
C30 0.0183(10) 0.0218(10) 0.0301(12) -0.0028(9) 0.0037(8) -0.0021(8)
B1 0.0141(10) 0.0145(10) 0.0199(11) -0.0019(8) -0.0018(8) -0.0035(8)
C4 0.0187(10) 0.0411(12) 0.0195(11) 0.0066(9) 0.0015(8) 0.0000(9)
C21 0.0281(11) 0.0209(10) 0.0227(11) -0.0016(8) -0.0068(9) 0.0004(8)

loop_
_atom_type_symbol
_atom_type_description
_atom_type_scat_dispersion_real
_atom_type_scat_dispersion_imag
_atom_type_scat_source
C C 0.0033 0.0016 'International Tables Vol C Tables 4.2.6.8 and 6.1.1.4'
H H 0.0000 0.0000 'International Tables Vol C Tables 4.2.6.8 and 6.1.1.4'
B B 0.0013 0.0007 'International Tables Vol C Tables 4.2.6.8 and 6.1.1.4'

loop_
_geom_angle_atom_site_label_1
_geom_angle_atom_site_label_2
_geom_angle_atom_site_label_3
_geom_angle
C13 C18 C27 125.01(15)
C17 C18 C13 119.32(15)
C17 C18 C27 115.62(15)
C18 C13 B1 120.40(15)
C14 C13 C18 117.34(15)
C14 C13 B1 122.25(15)
C13 C14 C19 127.00(15)
C15 C14 C13 119.97(16)
C15 C14 C19 113.03(15)
C10 C11 C12 119.86(18)
C16 C15 C14 123.10(16)
C18 C17 C16 123.70(16)
C15 C16 C17 116.47(16)
C15 C16 C23 123.35(16)
C17 C16 C23 120.18(16)
C11 C12 C7 122.09(18)
C12 C7 C8 116.21(17)
C12 C7 B1 123.36(17)
C8 C7 B1 120.43(16)
C9 C8 C7 122.19(18)
C28 C27 C18 111.93(15)
C29 C27 C18 113.82(14)
C29 C27 C28 105.09(15)
C29 C27 C30 108.88(15)
C30 C27 C18 109.09(14)
C30 C27 C28 107.80(15)
C8 C9 C10 119.77(19)
C3 C2 C1 122.29(18)
C5 C6 C1 121.86(18)
C4 C3 C2 119.83(19)
C16 C23 C25 109.76(14)
C24 C23 C16 112.02(15)
C24 C23 C25 107.96(16)
C24 C23 C26 109.29(15)
C26 C23 C16 109.28(15)
C26 C23 C25 108.46(15)
C2 C1 C6 116.22(17)
C2 C1 B1 120.63(16)
C6 C1 B1 123.04(16)
C6 C5 C4 120.32(18)
C11 C10 C9 119.82(18)
C22 C19 C14 115.79(14)
C22 C19 C20 106.67(15)
C22 C19 C21 107.31(15)
C20 C19 C14 109.13(15)
C20 C19 C21 108.90(15)
C21 C19 C14 108.85(14)
C7 B1 C13 119.74(16)
C1 B1 C13 119.19(15)
C1 B1 C7 121.00(16)
C3 C4 C5 119.47(18)

loop_
_geom_bond_atom_site_label_1
_geom_bond_atom_site_label_2
_geom_bond_distance
C18 C13 1.438(2)
C18 C17 1.390(2)
C18 C27 1.556(2)
C13 C14 1.417(2)
C13 B1 1.598(3)
C14 C15 1.406(2)
C14 C19 1.558(2)
C11 C12 1.387(3)
C11 C10 1.386(3)
C15 C16 1.380(2)
C17 C16 1.393(2)
C16 C23 1.538(2)
C12 C7 1.405(2)
C7 C8 1.411(3)
C7 B1 1.581(3)
C28 C27 1.544(3)
C8 C9 1.381(3)
C27 C29 1.535(2)
C27 C30 1.540(3)
C9 C10 1.392(3)
C2 C3 1.388(3)
C2 C1 1.404(3)
C6 C1 1.406(3)
C6 C5 1.384(3)
C24 C23 1.532(2)
C3 C4 1.384(3)
C25 C23 1.538(3)
C23 C26 1.536(2)
C22 C19 1.529(2)
C1 B1 1.579(3)
C5 C4 1.388(3)
C19 C20 1.541(3)
C19 C21 1.547(3)
